data_7013570
loop_
_publ_author_name
'Berry, John F.'
'Cotton, F. Albert'
'Ibragimov, Sergey A.'
'Murillo, Carlos A.'
'Wang, Xiaoping'

_publ_section_title
;
 A molecular loop with interstitial channels in a chiral environment:
 exploration of the chemistry of Mo24+ species with chiral and
 non-chiral dicarboxylate anions
;
_journal_issue 22
_journal_name_full 'Dalton Transactions'
_journal_page_first 4297
_journal_paper_doi 10.1039/b310151g
_journal_year 2003
_chemical_formula_moiety 'C44 H46 Mo2 N4 O10,C6H6'
_chemical_formula_sum 'C50 H52 Mo2 N4 O10'
_chemical_formula_weight 1060.84
_chemical_name_common (Mo2(Danif)2(m-O2CC(CH3)2OC6H4OC(CH3)2CO2),C6H6
_chemical_name_systematic
;
?
;
_space_group_IT_number 14
_symmetry_cell_setting monoclinic
_symmetry_space_group_name_Hall '-P 2ybc'
_symmetry_space_group_name_H-M 'P 1 21/c 1'
_atom_sites_solution_hydrogens geom
_atom_sites_solution_primary direct
_atom_sites_solution_secondary difmap
_audit_creation_method SHELXL-97
_cell_angle_alpha 90.00
_cell_angle_beta 115.727(5)
_cell_angle_gamma 90.00
_cell_formula_units_Z 4
_cell_length_a 16.837(5)
_cell_length_b 16.094(5)
_cell_length_c 19.036(6)
_cell_measurement_reflns_used 512
_cell_measurement_temperature 100(2)
_cell_measurement_theta_max 55.040
_cell_measurement_theta_min 4.970
_cell_volume 4647(2)
_computing_cell_refinement SAINT
_computing_data_collection SMART
_computing_data_reduction SAINT
_computing_molecular_graphics XP
_computing_publication_material 'SHELXL-97 (Sheldrick, 1997)'
_computing_structure_refinement 'SHELXL-97 (Sheldrick, 1997)'
_computing_structure_solution 'SHELXS-97 (Sheldrick, 1990)'
_diffrn_ambient_temperature 100(2)
_diffrn_measured_fraction_theta_full 0.977
_diffrn_measured_fraction_theta_max 0.977
_diffrn_measurement_device_type 'Bruker Nonius APEX'
_diffrn_measurement_method \w-scan
_diffrn_radiation_monochromator graphite
_diffrn_radiation_source 'fine-focus sealed tube'
_diffrn_radiation_type MoK\a
_diffrn_radiation_wavelength 0.71073
_diffrn_reflns_av_R_equivalents 0.0506
_diffrn_reflns_av_sigmaI/netI 0.0457
_diffrn_reflns_limit_h_max 21
_diffrn_reflns_limit_h_min -21
_diffrn_reflns_limit_k_max 20
_diffrn_reflns_limit_k_min -20
_diffrn_reflns_limit_l_max 24
_diffrn_reflns_limit_l_min -24
_diffrn_reflns_number 45863
_diffrn_reflns_theta_full 27.58
_diffrn_reflns_theta_max 27.58
_diffrn_reflns_theta_min 2.38
_diffrn_standards_number 0
_exptl_absorpt_coefficient_mu 0.604
_exptl_absorpt_correction_T_max 0.9567
_exptl_absorpt_correction_T_min 0.7419
_exptl_absorpt_correction_type multi-scan
_exptl_absorpt_process_details sadabs
_exptl_crystal_colour yellow
_exptl_crystal_density_diffrn 1.516
_exptl_crystal_density_method 'not measured'
_exptl_crystal_description plate
_exptl_crystal_F_000 2176
_exptl_crystal_size_max 0.53
_exptl_crystal_size_mid 0.46
_exptl_crystal_size_min 0.07
_refine_diff_density_max 0.969
_refine_diff_density_min -0.465
_refine_diff_density_rms 0.076
_refine_ls_extinction_method none
_refine_ls_goodness_of_fit_ref 1.021
_refine_ls_hydrogen_treatment mixed
_refine_ls_matrix_type full
_refine_ls_number_parameters 608
_refine_ls_number_reflns 10508
_refine_ls_number_restraints 0
_refine_ls_restrained_S_all 1.021
_refine_ls_R_factor_all 0.0457
_refine_ls_R_factor_gt 0.0334
_refine_ls_shift/su_max 0.004
_refine_ls_shift/su_mean 0.000
_refine_ls_structure_factor_coef Fsqd
_refine_ls_weighting_details 'calc w=1/[\s^2^(Fo^2^)+(0.0290P)^2^+2.7224P] where P=(Fo^2^+2Fc^2^)/3'
_refine_ls_weighting_scheme calc
_refine_ls_wR_factor_gt 0.0746
_refine_ls_wR_factor_ref 0.0796
_reflns_number_gt 8644
_reflns_number_total 10508
_reflns_threshold_expression >2sigma(I)
_cod_data_source_file b310151g.txt
_cod_data_source_block cmpd4
_cod_depositor_comments
;
The following automatic conversions were performed:
'_symmetry_cell_setting' value 'Monoclinic' changed to 'monoclinic'
according to '/home/saulius/struct/CIF-dictionaries/cif_core.dic'
dictionary named 'cif_core.dic' version 2.4.1 from 2010-06-29.

Automatic conversion script
Id: cif_fix_enum 1527 2010-12-29 10:47:43Z saulius 
;
_cod_original_cell_volume 4647(3)
_cod_original_sg_symbol_H-M P21/C
_cod_database_code 7013570

loop_
_symmetry_equiv_pos_as_xyz
'x, y, z'
'-x, y+1/2, -z+1/2'
'-x, -y, -z'
'x, -y-1/2, z-1/2'

loop_
_atom_site_label
_atom_site_type_symbol
_atom_site_fract_x
_atom_site_fract_y
_atom_site_fract_z
_atom_site_U_iso_or_equiv
_atom_site_adp_type
_atom_site_occupancy
_atom_site_symmetry_multiplicity
_atom_site_calc_flag
_atom_site_refinement_flags
_atom_site_disorder_assembly
_atom_site_disorder_group
Mo1 Mo 1.288080(13) 1.102349(11) -0.155826(11) 0.01578(6) Uani 1 1 d . . .
Mo2 Mo 1.174688(13) 1.095048(11) -0.138108(11) 0.01564(6) Uani 1 1 d . . .
O3 O 1.17604(10) 0.96178(9) -0.13976(8) 0.0184(3) Uani 1 1 d . . .
O1 O 1.37274(10) 1.08680(9) -0.03598(9) 0.0191(3) Uani 1 1 d . . .
O2 O 1.25285(10) 1.08304(9) -0.01423(9) 0.0179(3) Uani 1 1 d . . .
N3 N 1.09047(12) 1.09837(10) -0.25907(11) 0.0167(4) Uani 1 1 d . . .
O4 O 1.29747(10) 0.96939(9) -0.15897(9) 0.0191(3) Uani 1 1 d . . .
N4 N 1.21576(13) 1.10901(10) -0.27734(10) 0.0168(4) Uani 1 1 d . . .
N1 N 1.29732(12) 1.23285(11) -0.13997(10) 0.0174(4) Uani 1 1 d . . .
N2 N 1.17027(12) 1.22507(11) -0.12440(10) 0.0171(4) Uani 1 1 d . . .
C3 C 1.12864(16) 1.10534(12) -0.30710(13) 0.0183(5) Uani 1 1 d . . .
H3A H 1.0946 1.1076 -0.3608 0.022 Uiso 1 1 calc R . .
O7A O 1.39438(12) 1.16527(11) -0.46028(10) 0.0337(4) Uani 1 1 d . . .
C2 C 1.23599(15) 1.27018(14) -0.12536(12) 0.0189(5) Uani 1 1 d . . .
H2A H 1.2388 1.3271 -0.1159 0.023 Uiso 1 1 calc R . .
C4 C 1.24187(15) 0.92886(14) -0.14428(12) 0.0190(5) Uani 1 1 d . . .
C1 C 1.33519(15) 1.07621(13) 0.00847(13) 0.0186(5) Uani 1 1 d . . .
C8 C 1.36274(16) 1.36277(13) -0.16136(13) 0.0210(5) Uani 1 1 d . . .
H8A H 1.3108 1.3917 -0.1727 0.025 Uiso 1 1 calc R . .
C8A C 1.43323(17) 1.40288(14) -0.16547(14) 0.0246(5) Uani 1 1 d . . .
H8AA H 1.4285 1.4588 -0.1792 0.029 Uiso 1 1 calc R . .
C8C C 1.51119(15) 1.36040(14) -0.14929(13) 0.0224(5) Uani 1 1 d . . .
C8D C 1.51940(16) 1.27807(14) -0.12667(13) 0.0243(5) Uani 1 1 d . . .
H8DA H 1.5717 1.2494 -0.1147 0.029 Uiso 1 1 calc R . .
C8E C 1.44822(16) 1.23878(14) -0.12217(13) 0.0224(5) Uani 1 1 d . . .
H8EA H 1.4540 1.1835 -0.1064 0.027 Uiso 1 1 calc R . .
C8B C 1.36902(15) 1.27915(13) -0.14035(12) 0.0177(4) Uani 1 1 d . . .
C7 C 1.25835(15) 1.12028(13) -0.32710(13) 0.0178(5) Uani 1 1 d . . .
C7A C 1.34049(17) 1.08476(14) -0.30567(14) 0.0250(5) Uani 1 1 d . . .
H7AA H 1.3639 1.0509 -0.2617 0.030 Uiso 1 1 calc R . .
C7C C 1.38897(17) 1.09822(14) -0.34790(14) 0.0247(5) Uani 1 1 d . . .
H7CA H 1.4444 1.0744 -0.3320 0.030 Uiso 1 1 calc R . .
C7B C 1.35389(16) 1.14712(15) -0.41344(14) 0.0240(5) Uani 1 1 d . . .
C7E C 1.27148(17) 1.18286(16) -0.43553(14) 0.0287(6) Uani 1 1 d . . .
H7EA H 1.2481 1.2164 -0.4797 0.034 Uiso 1 1 calc R . .
C7D C 1.22375(16) 1.16966(15) -0.39344(13) 0.0248(5) Uani 1 1 d . . .
H7DA H 1.1684 1.1938 -0.4094 0.030 Uiso 1 1 calc R . .
O8A O 1.57523(12) 1.40517(10) -0.15929(11) 0.0311(4) Uani 1 1 d . . .
C7F C 1.48038(17) 1.13356(17) -0.43819(16) 0.0315(6) Uani 1 1 d . . .
H7FA H 1.5015 1.1510 -0.4753 0.047 Uiso 1 1 calc R . .
H7FB H 1.4789 1.0740 -0.4369 0.047 Uiso 1 1 calc R . .
H7FC H 1.5190 1.1542 -0.3874 0.047 Uiso 1 1 calc R . .
O9 O 1.21997(11) 0.80274(9) -0.08182(9) 0.0221(3) Uani 1 1 d . . .
O10 O 1.34901(11) 1.00726(10) 0.12790(9) 0.0236(4) Uani 1 1 d . . .
C11 C 1.35062(17) 0.80865(15) -0.10522(16) 0.0293(6) Uani 1 1 d . . .
H11A H 1.3858 0.8350 -0.0562 0.044 Uiso 1 1 calc R . .
H11B H 1.3713 0.8251 -0.1429 0.044 Uiso 1 1 calc R . .
H11C H 1.3553 0.7494 -0.0988 0.044 Uiso 1 1 calc R . .
C10 C 1.19683(18) 0.79410(15) -0.21132(14) 0.0288(6) Uani 1 1 d . . .
H10A H 1.2035 0.7348 -0.2065 0.043 Uiso 1 1 calc R . .
H10B H 1.2141 0.8134 -0.2504 0.043 Uiso 1 1 calc R . .
H10C H 1.1363 0.8085 -0.2261 0.043 Uiso 1 1 calc R . .
C9 C 1.25494(16) 0.83460(13) -0.13335(13) 0.0212(5) Uani 1 1 d . . .
C18 C 1.39483(15) 1.05527(14) 0.09315(13) 0.0213(5) Uani 1 1 d . . .
C20 C 1.47871(16) 1.01120(16) 0.10286(14) 0.0294(6) Uani 1 1 d . . .
H20A H 1.4639 0.9601 0.0740 0.044 Uiso 1 1 calc R . .
H20B H 1.5142 0.9996 0.1571 0.044 Uiso 1 1 calc R . .
H20C H 1.5111 1.0461 0.0836 0.044 Uiso 1 1 calc R . .
C19 C 1.41626(18) 1.13696(16) 0.13824(14) 0.0308(6) Uani 1 1 d . . .
H19A H 1.3625 1.1639 0.1314 0.046 Uiso 1 1 calc R . .
H19B H 1.4484 1.1724 0.1191 0.046 Uiso 1 1 calc R . .
H19C H 1.4514 1.1260 0.1926 0.046 Uiso 1 1 calc R . .
C8F C 1.64947(18) 1.36049(18) -0.15576(19) 0.0419(7) Uani 1 1 d . . .
H8FA H 1.6892 1.3980 -0.1636 0.063 Uiso 1 1 calc R . .
H8FB H 1.6304 1.3187 -0.1957 0.063 Uiso 1 1 calc R . .
H8FC H 1.6790 1.3345 -0.1056 0.063 Uiso 1 1 calc R . .
C5 C 0.93928(16) 1.11831(13) -0.36495(13) 0.0213(5) Uani 1 1 d . . .
H5A H 0.9612 1.1481 -0.3946 0.026 Uiso 1 1 calc R . .
C5E C 0.99660(15) 1.08972(12) -0.29202(13) 0.0176(4) Uani 1 1 d . . .
C5A C 0.96122(16) 1.04891(14) -0.24747(14) 0.0240(5) Uani 1 1 d . . .
H5AA H 0.9986 1.0304 -0.1977 0.029 Uiso 1 1 calc R . .
C5B C 0.87158(17) 1.03545(15) -0.27605(14) 0.0271(5) Uani 1 1 d . . .
H5BA H 0.8490 1.0091 -0.2451 0.033 Uiso 1 1 calc R . .
C5C C 0.81538(16) 1.06095(14) -0.35033(14) 0.0238(5) Uani 1 1 d . . .
C5D C 0.84937(16) 1.10322(14) -0.39466(14) 0.0234(5) Uani 1 1 d . . .
H5DA H 0.8118 1.1215 -0.4445 0.028 Uiso 1 1 calc R . .
O5A O 0.72764(12) 1.04252(11) -0.37490(10) 0.0333(4) Uani 1 1 d . . .
C5F C 0.67243(17) 1.05151(19) -0.45550(16) 0.0380(7) Uani 1 1 d . . .
H5FA H 0.6131 1.0367 -0.4659 0.057 Uiso 1 1 calc R . .
H5FB H 0.6928 1.0157 -0.4846 0.057 Uiso 1 1 calc R . .
H5FC H 0.6739 1.1082 -0.4707 0.057 Uiso 1 1 calc R . .
C12 C 1.24138(16) 0.83527(13) -0.00897(13) 0.0215(5) Uani 1 1 d . . .
C13 C 1.29693(15) 0.90280(13) 0.02356(13) 0.0204(5) Uani 1 1 d . . .
H13A H 1.3282 0.9261 -0.0016 0.025 Uiso 1 1 calc R . .
C14 C 1.30512(15) 0.93507(14) 0.09415(13) 0.0222(5) Uani 1 1 d . . .
C15 C 1.26396(16) 0.89641(15) 0.13478(14) 0.0268(5) Uani 1 1 d . . .
H15A H 1.2712 0.9169 0.1829 0.032 Uiso 1 1 calc R . .
C16 C 1.21233(17) 0.82737(15) 0.10297(15) 0.0290(6) Uani 1 1 d . . .
H16A H 1.1854 0.8009 0.1304 0.035 Uiso 1 1 calc R . .
C17 C 1.19985(16) 0.79668(14) 0.03107(14) 0.0242(5) Uani 1 1 d . . .
H17A H 1.1640 0.7507 0.0098 0.029 Uiso 1 1 calc R . .
C1S C 0.8450(2) 0.89525(16) -0.12883(16) 0.0340(6) Uani 1 1 d G . .
H1SA H 0.7932 0.9097 -0.1257 0.041 Uiso 1 1 calc R . .
C2S C 0.84530(18) 0.83099(15) -0.17692(14) 0.0287(6) Uani 1 1 d G . .
H2SA H 0.7937 0.8019 -0.2062 0.034 Uiso 1 1 calc R . .
C3S C 0.92290(18) 0.81028(14) -0.18121(14) 0.0270(5) Uani 1 1 d G . .
H3SA H 0.9231 0.7676 -0.2141 0.032 Uiso 1 1 calc R . .
C4S C 0.99965(18) 0.85233(16) -0.13731(15) 0.0298(6) Uani 1 1 d G . .
H4SA H 1.0516 0.8376 -0.1401 0.036 Uiso 1 1 calc R . .
C5S C 0.99958(19) 0.91570(16) -0.08963(15) 0.0329(6) Uani 1 1 d G . .
H5SA H 1.0516 0.9440 -0.0599 0.040 Uiso 1 1 calc R . .
C6S C 0.9222(2) 0.93791(16) -0.08539(15) 0.0371(7) Uani 1 1 d G . .
H6SA H 0.9223 0.9815 -0.0533 0.044 Uiso 1 1 calc R . .
C6 C 1.10431(15) 1.26507(13) -0.10871(12) 0.0184(5) Uani 1 1 d . . .
C6A C 1.07043(15) 1.22191(13) -0.06372(13) 0.0191(5) Uani 1 1 d . . .
H6AA H 1.0908 1.1686 -0.0461 0.023 Uiso 1 1 calc R . .
C6B C 1.00745(15) 1.25735(14) -0.04524(13) 0.0208(5) Uani 1 1 d . . .
H6BA H 0.9857 1.2279 -0.0153 0.025 Uiso 1 1 calc R . .
C6D C 0.97639(15) 1.33660(14) -0.07097(13) 0.0205(5) Uani 1 1 d . . .
C6E C 1.00838(16) 1.38019(14) -0.11658(13) 0.0219(5) Uani 1 1 d . . .
H6EA H 0.9875 1.4333 -0.1344 0.026 Uiso 1 1 calc R . .
C6C C 1.07182(16) 1.34379(14) -0.13532(13) 0.0215(5) Uani 1 1 d . . .
H6CA H 1.0927 1.3728 -0.1662 0.026 Uiso 1 1 calc R . .
C6F C 0.88064(17) 1.44779(14) -0.07447(16) 0.0301(6) Uani 1 1 d . . .
H6FA H 0.8379 1.4615 -0.0555 0.045 Uiso 1 1 calc R . .
H6FB H 0.8533 1.4497 -0.1304 0.045 Uiso 1 1 calc R . .
H6FC H 0.9282 1.4871 -0.0546 0.045 Uiso 1 1 calc R . .
O6A O 0.91396(11) 1.36654(10) -0.04919(10) 0.0274(4) Uiso 1 1 d . . .

loop_
_atom_site_aniso_label
_atom_site_aniso_U_11
_atom_site_aniso_U_22
_atom_site_aniso_U_33
_atom_site_aniso_U_23
_atom_site_aniso_U_13
_atom_site_aniso_U_12
Mo1 0.01684(11) 0.01678(10) 0.01563(10) 0.00207(7) 0.00884(8) -0.00009(7)
Mo2 0.01653(11) 0.01655(10) 0.01549(10) 0.00242(7) 0.00849(8) 0.00034(7)
O3 0.0183(9) 0.0188(8) 0.0196(8) 0.0025(6) 0.0096(7) 0.0008(6)
O1 0.0184(8) 0.0231(8) 0.0173(8) 0.0016(6) 0.0091(7) -0.0017(6)
O2 0.0173(8) 0.0200(7) 0.0166(8) 0.0027(6) 0.0075(7) 0.0003(6)
N3 0.0167(10) 0.0151(9) 0.0180(9) 0.0016(7) 0.0073(8) 0.0004(7)
O4 0.0200(9) 0.0195(8) 0.0199(8) 0.0018(6) 0.0107(7) -0.0002(6)
N4 0.0201(10) 0.0158(9) 0.0166(9) 0.0011(7) 0.0100(8) 0.0007(7)
N1 0.0202(10) 0.0176(9) 0.0167(9) 0.0004(7) 0.0102(8) -0.0016(8)
N2 0.0195(10) 0.0200(9) 0.0145(9) 0.0019(7) 0.0098(8) 0.0011(8)
C3 0.0233(12) 0.0164(10) 0.0159(11) 0.0002(8) 0.0091(9) -0.0002(9)
O7A 0.0331(11) 0.0473(11) 0.0306(10) 0.0123(8) 0.0231(9) 0.0113(9)
C2 0.0227(12) 0.0184(10) 0.0171(11) 0.0011(8) 0.0101(10) -0.0003(9)
C4 0.0202(12) 0.0205(11) 0.0155(11) 0.0002(8) 0.0071(10) -0.0012(9)
C1 0.0216(12) 0.0164(10) 0.0193(11) -0.0006(8) 0.0101(10) -0.0015(9)
C8 0.0215(12) 0.0197(11) 0.0232(12) 0.0001(9) 0.0111(10) 0.0013(9)
C8A 0.0274(14) 0.0194(11) 0.0265(13) 0.0008(9) 0.0113(11) -0.0030(10)
C8C 0.0199(13) 0.0258(12) 0.0206(12) -0.0005(9) 0.0080(10) -0.0080(10)
C8D 0.0204(13) 0.0265(12) 0.0256(13) 0.0024(9) 0.0095(10) 0.0009(10)
C8E 0.0248(13) 0.0189(11) 0.0238(12) 0.0028(9) 0.0107(10) -0.0013(10)
C8B 0.0197(12) 0.0200(11) 0.0143(10) -0.0018(8) 0.0081(9) -0.0025(9)
C7 0.0208(12) 0.0183(10) 0.0168(11) -0.0012(8) 0.0104(9) -0.0001(9)
C7A 0.0283(14) 0.0260(12) 0.0224(12) 0.0079(9) 0.0126(11) 0.0056(10)
C7C 0.0219(13) 0.0269(12) 0.0285(13) 0.0041(10) 0.0138(11) 0.0063(10)
C7B 0.0268(13) 0.0289(12) 0.0225(12) 0.0016(9) 0.0163(11) 0.0034(10)
C7E 0.0303(15) 0.0398(14) 0.0194(12) 0.0109(10) 0.0139(11) 0.0103(11)
C7D 0.0212(13) 0.0350(13) 0.0202(12) 0.0047(10) 0.0108(10) 0.0086(10)
O8A 0.0217(10) 0.0292(9) 0.0440(11) 0.0074(8) 0.0157(9) -0.0052(7)
C7F 0.0268(14) 0.0411(15) 0.0332(14) 0.0030(11) 0.0192(12) 0.0024(12)
O9 0.0264(9) 0.0191(8) 0.0237(8) 0.0020(6) 0.0137(7) -0.0033(7)
O10 0.0252(9) 0.0288(9) 0.0174(8) 0.0021(6) 0.0099(7) -0.0044(7)
C11 0.0313(15) 0.0228(12) 0.0411(15) 0.0068(10) 0.0224(13) 0.0055(11)
C10 0.0397(16) 0.0235(12) 0.0283(13) -0.0033(10) 0.0195(12) -0.0052(11)
C9 0.0245(13) 0.0192(11) 0.0235(12) 0.0036(9) 0.0138(10) 0.0003(9)
C18 0.0205(12) 0.0270(12) 0.0166(11) 0.0019(9) 0.0082(10) -0.0045(10)
C20 0.0217(13) 0.0415(15) 0.0220(12) 0.0075(11) 0.0066(11) 0.0005(11)
C19 0.0360(16) 0.0340(14) 0.0214(13) -0.0051(10) 0.0117(12) -0.0110(12)
C8F 0.0267(15) 0.0417(16) 0.064(2) 0.0107(14) 0.0255(15) -0.0015(13)
C5 0.0237(13) 0.0200(11) 0.0216(12) 0.0022(9) 0.0113(10) -0.0004(9)
C5E 0.0177(12) 0.0149(10) 0.0195(11) -0.0017(8) 0.0076(9) 0.0005(9)
C5A 0.0247(13) 0.0265(12) 0.0221(12) 0.0041(9) 0.0113(11) 0.0003(10)
C5B 0.0277(14) 0.0277(13) 0.0290(13) 0.0041(10) 0.0152(11) -0.0035(10)
C5C 0.0204(13) 0.0216(11) 0.0292(13) -0.0032(9) 0.0106(11) -0.0023(10)
C5D 0.0212(13) 0.0218(11) 0.0231(12) 0.0020(9) 0.0059(10) 0.0012(10)
O5A 0.0203(10) 0.0432(11) 0.0341(10) 0.0012(8) 0.0098(8) -0.0076(8)
C5F 0.0209(14) 0.0514(17) 0.0356(15) -0.0080(13) 0.0066(12) -0.0038(13)
C12 0.0217(13) 0.0209(11) 0.0223(12) 0.0065(9) 0.0100(10) 0.0053(9)
C13 0.0197(12) 0.0216(11) 0.0217(12) 0.0089(9) 0.0106(10) 0.0021(9)
C14 0.0191(12) 0.0250(12) 0.0218(12) 0.0049(9) 0.0082(10) 0.0007(10)
C15 0.0279(14) 0.0340(14) 0.0214(12) 0.0073(10) 0.0134(11) 0.0017(11)
C16 0.0296(15) 0.0314(13) 0.0308(14) 0.0100(10) 0.0177(12) -0.0001(11)
C17 0.0241(13) 0.0223(11) 0.0276(13) 0.0052(9) 0.0125(11) -0.0015(10)
C1S 0.0382(16) 0.0409(15) 0.0316(14) 0.0116(12) 0.0232(13) 0.0121(13)
C2S 0.0275(14) 0.0296(13) 0.0237(13) 0.0060(10) 0.0063(11) -0.0050(11)
C3S 0.0387(16) 0.0211(11) 0.0218(12) 0.0021(9) 0.0137(11) 0.0025(11)
C4S 0.0285(14) 0.0341(14) 0.0288(14) 0.0117(11) 0.0144(12) 0.0034(11)
C5S 0.0366(16) 0.0317(14) 0.0226(13) 0.0014(10) 0.0055(12) -0.0092(12)
C6S 0.061(2) 0.0292(14) 0.0219(13) -0.0039(10) 0.0189(14) 0.0026(13)
C6 0.0199(12) 0.0225(11) 0.0141(11) -0.0019(8) 0.0086(9) -0.0020(9)
C6A 0.0216(12) 0.0164(10) 0.0208(11) 0.0029(8) 0.0106(10) 0.0005(9)
C6B 0.0231(12) 0.0218(11) 0.0206(11) 0.0030(9) 0.0125(10) -0.0036(9)
C6D 0.0206(12) 0.0231(11) 0.0199(11) 0.0003(9) 0.0108(10) 0.0017(9)
C6E 0.0252(13) 0.0174(11) 0.0250(12) 0.0042(9) 0.0127(11) 0.0018(9)
C6C 0.0257(13) 0.0225(11) 0.0200(12) 0.0025(9) 0.0135(10) -0.0018(10)
C6F 0.0311(15) 0.0242(12) 0.0422(15) 0.0056(11) 0.0225(13) 0.0080(11)

loop_
_atom_type_symbol
_atom_type_description
_atom_type_scat_dispersion_real
_atom_type_scat_dispersion_imag
_atom_type_scat_source
C C 0.0033 0.0016 'International Tables Vol C Tables 4.2.6.8 and 6.1.1.4'
H H 0.0000 0.0000 'International Tables Vol C Tables 4.2.6.8 and 6.1.1.4'
N N 0.0061 0.0033 'International Tables Vol C Tables 4.2.6.8 and 6.1.1.4'
O O 0.0106 0.0060 'International Tables Vol C Tables 4.2.6.8 and 6.1.1.4'
Mo Mo -1.6832 0.6857 'International Tables Vol C Tables 4.2.6.8 and 6.1.1.4'

loop_
_geom_angle_atom_site_label_1
_geom_angle_atom_site_label_2
_geom_angle_atom_site_label_3
_geom_angle
_geom_angle_site_symmetry_1
_geom_angle_site_symmetry_3
_geom_angle_publ_flag
Mo2 Mo1 N4 92.72(6) . . ?
Mo2 Mo1 O1 93.13(5) . . ?
N4 Mo1 O1 172.80(6) . . ?
Mo2 Mo1 N1 92.79(5) . . ?
N4 Mo1 N1 94.48(7) . . ?
O1 Mo1 N1 89.44(6) . . ?
Mo2 Mo1 O4 91.84(4) . . ?
N4 Mo1 O4 91.98(6) . . ?
O1 Mo1 O4 83.63(6) . . ?
N1 Mo1 O4 171.86(7) . . ?
Mo1 Mo2 N2 92.75(5) . . ?
Mo1 Mo2 N3 92.91(6) . . ?
N2 Mo2 N3 93.81(7) . . ?
Mo1 Mo2 O3 92.17(4) . . ?
N2 Mo2 O3 173.01(6) . . ?
N3 Mo2 O3 90.90(6) . . ?
Mo1 Mo2 O2 90.86(5) . . ?
N2 Mo2 O2 89.50(6) . . ?
N3 Mo2 O2 174.86(6) . . ?
O3 Mo2 O2 85.47(6) . . ?
C4 O3 Mo2 115.78(14) . . ?
C1 O1 Mo1 115.95(15) . . ?
C1 O2 Mo2 116.11(14) . . ?
C3 N3 C5E 118.52(19) . . ?
C3 N3 Mo2 117.01(16) . . ?
C5E N3 Mo2 124.40(14) . . ?
C4 O4 Mo1 115.84(14) . . ?
C3 N4 C7 120.28(19) . . ?
C3 N4 Mo1 118.32(15) . . ?
C7 N4 Mo1 121.36(15) . . ?
C2 N1 C8B 120.30(19) . . ?
C2 N1 Mo1 117.65(15) . . ?
C8B N1 Mo1 121.95(14) . . ?
C2 N2 C6 119.06(19) . . ?
C2 N2 Mo2 117.68(15) . . ?
C6 N2 Mo2 123.10(14) . . ?
N4 C3 N3 119.0(2) . . ?
C7B O7A C7F 117.6(2) . . ?
N1 C2 N2 119.0(2) . . ?
O3 C4 O4 123.5(2) . . ?
O3 C4 C9 118.9(2) . . ?
O4 C4 C9 117.55(19) . . ?
O2 C1 O1 123.4(2) . . ?
O2 C1 C18 120.2(2) . . ?
O1 C1 C18 116.5(2) . . ?
C8A C8 C8B 120.4(2) . . ?
C8 C8A C8C 120.6(2) . . ?
O8A C8C C8D 124.5(2) . . ?
O8A C8C C8A 115.6(2) . . ?
C8D C8C C8A 119.8(2) . . ?
C8C C8D C8E 118.9(2) . . ?
C8B C8E C8D 122.2(2) . . ?
C8E C8B C8 118.0(2) . . ?
C8E C8B N1 118.71(19) . . ?
C8 C8B N1 123.3(2) . . ?
C7A C7 C7D 118.4(2) . . ?
C7A C7 N4 118.5(2) . . ?
C7D C7 N4 122.9(2) . . ?
C7 C7A C7C 121.9(2) . . ?
C7B C7C C7A 119.1(2) . . ?
O7A C7B C7C 125.1(2) . . ?
O7A C7B C7E 115.4(2) . . ?
C7C C7B C7E 119.5(2) . . ?
C7D C7E C7B 121.3(2) . . ?
C7E C7D C7 119.9(2) . . ?
C8C O8A C8F 117.1(2) . . ?
C12 O9 C9 123.05(17) . . ?
C14 O10 C18 121.63(17) . . ?
O9 C9 C11 110.29(19) . . ?
O9 C9 C10 103.39(18) . . ?
C11 C9 C10 111.1(2) . . ?
O9 C9 C4 111.57(18) . . ?
C11 C9 C4 112.79(19) . . ?
C10 C9 C4 107.28(19) . . ?
O10 C18 C20 110.42(19) . . ?
O10 C18 C1 111.52(18) . . ?
C20 C18 C1 112.56(19) . . ?
O10 C18 C19 104.31(18) . . ?
C20 C18 C19 110.7(2) . . ?
C1 C18 C19 106.94(19) . . ?
C5E C5 C5D 120.9(2) . . ?
C5 C5E C5A 118.2(2) . . ?
C5 C5E N3 124.4(2) . . ?
C5A C5E N3 117.5(2) . . ?
C5B C5A C5E 121.1(2) . . ?
C5C C5B C5A 120.2(2) . . ?
O5A C5C C5B 116.3(2) . . ?
O5A C5C C5D 124.4(2) . . ?
C5B C5C C5D 119.3(2) . . ?
C5C C5D C5 120.2(2) . . ?
C5C O5A C5F 116.8(2) . . ?
O9 C12 C17 114.2(2) . . ?
O9 C12 C13 125.2(2) . . ?
C17 C12 C13 120.5(2) . . ?
C14 C13 C12 119.2(2) . . ?
O10 C14 C15 114.5(2) . . ?
O10 C14 C13 125.0(2) . . ?
C15 C14 C13 120.4(2) . . ?
C16 C15 C14 119.2(2) . . ?
C15 C16 C17 121.3(2) . . ?
C16 C17 C12 119.2(2) . . ?
C2S C1S C6S 119.7(3) . . ?
C3S C2S C1S 119.6(2) . . ?
C2S C3S C4S 120.5(2) . . ?
C5S C4S C3S 120.0(3) . . ?
C4S C5S C6S 120.2(3) . . ?
C5S C6S C1S 120.0(2) . . ?
C6C C6 C6A 118.4(2) . . ?
C6C C6 N2 123.8(2) . . ?
C6A C6 N2 117.76(19) . . ?
C6B C6A C6 120.9(2) . . ?
C6A C6B C6D 120.4(2) . . ?
O6A C6D C6B 115.9(2) . . ?
O6A C6D C6E 124.4(2) . . ?
C6B C6D C6E 119.7(2) . . ?
C6C C6E C6D 119.6(2) . . ?
C6 C6C C6E 121.0(2) . . ?
C6D O6A C6F 117.49(18) . . ?

loop_
_geom_bond_atom_site_label_1
_geom_bond_atom_site_label_2
_geom_bond_distance
_geom_bond_site_symmetry_2
_geom_bond_publ_flag
Mo1 Mo2 2.0812(7) . ?
Mo1 N4 2.0975(19) . ?
Mo1 O1 2.1156(16) . ?
Mo1 N1 2.1179(19) . ?
Mo1 O4 2.1483(16) . ?
Mo2 N2 2.1141(19) . ?
Mo2 N3 2.1167(19) . ?
Mo2 O3 2.1452(16) . ?
Mo2 O2 2.1531(16) . ?
O3 C4 1.265(3) . ?
O1 C1 1.269(3) . ?
O2 C1 1.265(3) . ?
N3 C3 1.331(3) . ?
N3 C5E 1.432(3) . ?
O4 C4 1.268(3) . ?
N4 C3 1.325(3) . ?
N4 C7 1.426(3) . ?
N1 C2 1.324(3) . ?
N1 C8B 1.421(3) . ?
N2 C2 1.330(3) . ?
N2 C6 1.423(3) . ?
O7A C7B 1.368(3) . ?
O7A C7F 1.416(3) . ?
C4 C9 1.534(3) . ?
C1 C18 1.521(3) . ?
C8 C8A 1.383(3) . ?
C8 C8B 1.395(3) . ?
C8A C8C 1.391(3) . ?
C8C O8A 1.377(3) . ?
C8C C8D 1.381(3) . ?
C8D C8E 1.390(3) . ?
C8E C8B 1.385(3) . ?
C7 C7A 1.384(3) . ?
C7 C7D 1.388(3) . ?
C7A C7C 1.389(3) . ?
C7C C7B 1.373(3) . ?
C7B C7E 1.388(3) . ?
C7E C7D 1.375(3) . ?
O8A C8F 1.418(3) . ?
O9 C12 1.376(3) . ?
O9 C9 1.440(3) . ?
O10 C14 1.377(3) . ?
O10 C18 1.440(3) . ?
C11 C9 1.519(3) . ?
C10 C9 1.525(3) . ?
C18 C20 1.518(3) . ?
C18 C19 1.525(3) . ?
C5 C5E 1.381(3) . ?
C5 C5D 1.388(3) . ?
C5E C5A 1.394(3) . ?
C5A C5B 1.381(3) . ?
C5B C5C 1.379(3) . ?
C5C O5A 1.374(3) . ?
C5C C5D 1.386(3) . ?
O5A C5F 1.414(3) . ?
C12 C17 1.385(3) . ?
C12 C13 1.392(3) . ?
C13 C14 1.391(3) . ?
C14 C15 1.389(3) . ?
C15 C16 1.378(3) . ?
C16 C17 1.382(3) . ?
C1S C2S 1.383(4) . ?
C1S C6S 1.383(4) . ?
C2S C3S 1.385(4) . ?
C3S C4S 1.374(4) . ?
C4S C5S 1.366(4) . ?
C5S C6S 1.386(4) . ?
C6 C6C 1.386(3) . ?
C6 C6A 1.402(3) . ?
C6A C6B 1.377(3) . ?
C6B C6D 1.385(3) . ?
C6D O6A 1.374(3) . ?
C6D C6E 1.394(3) . ?
C6E C6C 1.394(3) . ?
C6F O6A 1.422(3) . ?
